data_4318348
loop_
_publ_author_name
'F. Albert Cotton'
'Lee M. Daniels'
'Chun Y. Liu'
'Carlos A. Murillo'
'Arthur J. Schultz'
'Xiaoping Wang'

_publ_section_title
;
 How to Make a Major Shift in a Redox Potential: Ligand Control of the
 Oxidation State of Dimolybdenum Units
;
_journal_name_full 'Inorganic Chemistry'
_journal_page_first 4232
_journal_page_last 4238
_journal_paper_doi 10.1021/ic025632w
_journal_volume 41
_journal_year 2002
_chemical_compound_source synthesis
_chemical_formula_structural (TBA)2[Mo2(Mo(CO)4(PhPO2)2)2]
_chemical_formula_sum 'C64 H92 Mo4 N2 O16 P4'
_chemical_formula_weight 1653.04
_chemical_name_systematic
; 
 ? 
;
_space_group_IT_number 14
_symmetry_cell_setting monoclinic
_symmetry_space_group_name_Hall '-P 2yn'
_symmetry_space_group_name_H-M 'P 1 21/n 1'
_atom_sites_solution_hydrogens difmap
_atom_sites_solution_primary x-ray
_atom_sites_solution_secondary difmap
_audit_creation_method manaul
_cell_angle_alpha 90.0
_cell_angle_beta 98.78(1)
_cell_angle_gamma 90.0
_cell_formula_units_Z 2
_cell_length_a 12.952(2)
_cell_length_b 15.706(2)
_cell_length_c 17.948(3)
_cell_measurement_reflns_used 1717
_cell_measurement_temperature 20(1)
_cell_measurement_theta_max 'not applicable to TOF Laue technique'
_cell_measurement_theta_min 'not applicable to TOF Laue technique'
_cell_volume 3608.3(9)
_computing_cell_refinement 'LATCON (Argonne Programs)'
_computing_data_collection 'IPNS data aquisition software'
_computing_data_reduction 'ANVRED (Argonne Programs)'
_computing_molecular_graphics 'ORTEP (Burnett & Johnson 1996)'
_computing_structure_refinement 'GSAS (Larson & Von Dreele 2000)'
_diffrn_ambient_temperature 20
_diffrn_measurement_device 'IPNS Single Crystal Diffractometer'
_diffrn_measurement_method 'time of flight'
_diffrn_radiation_probe neutron
_diffrn_radiation_type 'pulsed neutron'
_diffrn_radiation_wavelength 0.7-4.2
_diffrn_reflns_av_R_equivalents 'not applicable to TOF Laue technique'
_diffrn_reflns_av_sigmaI/netI 'not applicable to TOF Laue technique'
_diffrn_reflns_limit_h_max 21
_diffrn_reflns_limit_h_min -21
_diffrn_reflns_limit_k_max 6
_diffrn_reflns_limit_k_min -25
_diffrn_reflns_limit_l_max 29
_diffrn_reflns_limit_l_min -29
_diffrn_reflns_number 5261
_diffrn_standards_decay_% none
_diffrn_standards_interval_count 'not applicable to TOF Laue technique'
_diffrn_standards_interval_time 'not applicable to TOF Laue technique'
_diffrn_standards_number 'not applicable to TOF Laue technique'
_exptl_absorpt_coefficient_mu '1.306+0.885(\l) cm^-1^'
_exptl_absorpt_correction_T_max 0.7700
_exptl_absorpt_correction_T_min 0.5252
_exptl_absorpt_correction_type gaussian
_exptl_absorpt_process_details 'IPNS ANVRED program'
_exptl_crystal_colour 'dark red'
_exptl_crystal_density_diffrn 1.522
_exptl_crystal_density_meas ?
_exptl_crystal_description block
_exptl_crystal_size_max 1.7
_exptl_crystal_size_mid 1.4
_exptl_crystal_size_min 1.2
_refine_diff_density_max 0.240
_refine_diff_density_min -0.257
_refine_ls_extinction_coef 3.4(1)E-06
_refine_ls_extinction_method 'secondary Type I'
_refine_ls_goodness_of_fit_all 1.22
_refine_ls_hydrogen_treatment refall
_refine_ls_matrix_type full
_refine_ls_number_parameters 538
_refine_ls_number_reflns 5261
_refine_ls_R_factor_obs 0.109
_refine_ls_shift/esd_max .01
_refine_ls_shift/esd_mean .00
_refine_ls_structure_factor_coef F
_refine_ls_weighting_details 1/(sigma(Fo^2)+(0.002Fo^2)^2)^2
_refine_ls_weighting_scheme sigma
_refine_ls_wR_factor_obs 0.070
_reflns_number_gt 5261
_reflns_number_total 5261
_reflns_threshold_expression >2sigma(I)
_cod_data_source_file ic025632w_s3.cif
_cod_data_source_block neutron20k
_cod_depositor_comments
;
The following automatic conversions were performed:

'_exptl_absorpt_correction_type' value 'Gaussian' changed to
'gaussian' according to the built-in table from CIF Core dictionary
named 'cif_core.dic' version 2.4.1 from 2010-06-29.

Automatic conversion script
Id: cif_fix_values 1646 2011-03-28 12:23:43Z adriana 

The following automatic conversions were performed:

'_exptl_crystal_density_meas' value 'not measured' was changed to '?'
- the value is perceived as not measured.

Automatic conversion script
Id: cif_fix_values 3008 2015-01-20 13:52:24Z robertas 
;
_cod_database_code 4318348
_diffrn_reflns_d_min 0.60
_diffrn_reflns_d_max 3.5

loop_
_symmetry_equiv_pos_as_xyz
'x, y, z'
'-x+1/2, y+1/2, -z+1/2'
'-x, -y, -z'
'x-1/2, -y-1/2, z-1/2'

loop_
_atom_site_aniso_label
_atom_site_aniso_U_11
_atom_site_aniso_U_12
_atom_site_aniso_U_13
_atom_site_aniso_U_22
_atom_site_aniso_U_23
_atom_site_aniso_U_33
H1BA .025(4) .017(4) .031(4) -.005(4) .0065(32) .0037(34)
H1BB .024(4) .017(4) .030(4) -.005(4) .0064(32) .0037(34)
H1DB .019(5) .011(5) .041(6) .001(4) .012(5) .000(5)
H1DA .018(5) .013(5) .012(4) .010(4) -.003(4) .007(4)
H1CA .008(4) .032(6) .026(5) .008(5) .004(4) .008(5)
H1CB .030(6) .030(6) .004(4) -.006(5) .002(4) -.005(4)
H1AA .015(4) .023(4) .020(4) -.0115(33) .0078(31) .0070(33)
H1AB .023(4) .031(4) .028(4) -.0115(33) .0091(31) .0070(33)
H2BA .029(5) .014(4) .013(4) .004(4) -.0080(34) .0013(33)
H2BB .048(5) .033(4) .032(4) .004(4) -.0051(34) .0013(33)
H2CA .030(6) .061(8) .019(5) -.006(6) -.002(5) -.026(6)
H2CB .019(5) .025(6) .025(5) .008(5) .012(4) .015(5)
H2DB .023(4) .025(4) .025(4) .004(4) -.0041(33) -.0068(33)
H2DA .023(4) .024(4) .024(4) .004(4) -.0042(33) -.0068(33)
H2AA .027(4) .033(4) .0208(35) .0037(34) .0025(30) .0024(32)
H2AB .019(4) .024(4) .0124(35) .0037(34) .0012(30) .0024(32)
H3BA .033(4) .019(4) .040(5) .008(4) .000(4) .001(4)
H3BB .032(4) .018(4) .039(5) .008(4) -.001(4) .001(4)
H3CA .015(5) .038(7) .036(6) .012(5) .007(5) .013(5)
H3CB .027(6) .040(7) .027(6) -.011(6) -.014(5) .002(6)
H3DB .026(4) .024(4) .047(5) -.003(4) .012(4) -.006(5)
H3DA .023(4) .021(4) .043(5) -.003(4) .012(4) .004(5)
H3AA .036(7) .041(7) .034(7) .006(6) .004(5) .009(6)
H3AB .041(7) .022(6) .037(7) .008(5) -.018(6) -.010(5)
H4BA .034(6) .021(6) .034(6) -.004(5) .016(5) -.014(5)
H4BB .050(8) .043(7) .027(6) .019(7) -.007(6) .017(6)
H4BC .020(6) .032(6) .083(10) -.020(5) .024(6) -.019(7)
H4CB .076(9) .013(6) .053(8) -.008(6) -.001(7) -.004(6)
H4CC .022(6) .026(6) .038(6) -.009(5) .015(5) -.009(5)
H4CA .043(7) .033(7) .023(6) .013(6) -.002(5) .012(5)
H4DA .023(6) .032(6) .036(6) .020(5) -.003(5) -.003(5)
H4DC .027(6) .042(7) .023(6) .005(6) -.004(5) -.005(5)
H4DB .048(7) .020(6) .043(7) -.004(6) .030(6) -.010(5)
H4AC .054(8) .049(8) .032(7) .018(7) -.004(6) -.001(6)
H4AB .023(6) .041(7) .058(8) .013(6) .004(5) .033(6)
H4AA .031(7) .019(6) .085(10) .002(6) -.006(7) .012(7)
H6A .0187(24) .0084(22) .0186(24) .0066(19) .0086(20) .0013(19)
H7A .0178(24) .0075(22) .0177(24) .0066(19) .0084(20) .0013(19)
H8A .0348(24) .0245(22) .0347(24) .0066(19) .0110(20) .0013(19)
H9A .0279(24) .0176(22) .0277(24) .0066(19) .0100(20) .0013(19)
H10A .0262(24) .0159(22) .0261(24) .0066(19) .0097(20) .0013(19)
H12A .0282(24) .0249(24) .0263(24) .0079(22) .0060(21) .0062(20)
H13A .0289(24) .0256(24) .0270(24) .0079(22) .0061(21) .0062(20)
H14A .0309(24) .0276(24) .0290(24) .0079(22) .0064(21) .0062(20)
H15A .0225(24) .0192(24) .0206(24) .0079(22) .0052(21) .0062(20)
H16A .0244(24) .0211(24) .0225(24) .0079(22) .0054(21) .0062(20)

loop_
_atom_site_label
_atom_site_fract_x
_atom_site_fract_y
_atom_site_fract_z
_atom_site_occupancy
_atom_site_thermal_displace_type
_atom_site_U_iso_or_equiv
_atom_site_symmetry_multiplicity
MO1 .55998(32) .01113(26) .04854(23) 1.0 Uiso .0037(8) 4
MO2 .39783(34) -.23048(27) .10151(24) 1.0 Uiso .0077(9) 4
O1 .4334(4) -.4292(4) .09481(30) 1.0 Uiso .0105(12) 4
O2 .5703(4) -.20129(35) .24632(30) 1.0 Uiso .0116(12) 4
O3 .2166(4) -.2754(4) .19306(31) 1.0 Uiso .0135(13) 4
O4 .2389(4) -.2429(4) -.05372(31) 1.0 Uiso .0135(12) 4
O5 .6085(4) -.11048(33) .05937(27) 1.0 Uiso .0063(11) 4
O6 .4670(4) -.01580(31) .12586(27) 1.0 Uiso .0033(10) 4
O7 .4720(4) -.13572(31) -.05572(27) 1.0 Uiso .0045(10) 4
O8 .3307(4) -.04194(32) .01218(27) 1.0 Uiso .0052(10) 4
P1 .5288(4) -.1821(4) .02002(31) 1.0 Uiso .0044(12) 4
P2 .3639(4) -.0731(4) .09716(30) 1.0 Uiso .0040(12) 4
N1 .38498(25) -.19287(20) -.28542(18) 1.0 Uiso .0065(7) 4
C1B .37064(34) -.24444(30) -.35788(24) 1.0 Uiso .0038(9) 4
H1BA .3062(8) -.2896(6) -.3542(6) 1.0 Uani .02408 4
H1BB .3379(8) -.2011(6) -.4039(6) 1.0 Uani .02356 4
C1D .27742(34) -.16023(29) -.27603(24) 1.0 Uiso .0031(9) 4
H1DB .2278(7) -.2159(6) -.2729(6) 1.0 Uani .02294 4
H1DA .2479(7) -.1268(6) -.3281(5) 1.0 Uani .01488 4
C1C .4297(4) -.24764(30) -.21775(25) 1.0 Uiso .0053(9) 4
H1CA .5073(7) -.2686(7) -.2310(5) 1.0 Uani .02168 4
H1CB .4484(8) -.2045(7) -.1683(5) 1.0 Uani .02149 4
C1A .46088(35) -.11874(28) -.28809(25) 1.0 Uiso .0040(9) 4
H1AA .5372(7) -.1481(6) -.2944(5) 1.0 Uani .01849 4
H1AB .4726(8) -.0876(7) -.2311(6) 1.0 Uani .02712 4
C1 .4227(4) -.35628(30) .09698(25) 1.0 Uiso .0091(10) 4
C2B .4666(4) -.28860(33) -.37666(26) 1.0 Uiso .0084(10) 4
H2BA .4957(8) -.3389(6) -.3345(5) 1.0 Uani .02023 4
H2BB .5310(10) -.2459(7) -.3737(6) 1.0 Uani .0387 4
C2C .3636(4) -.32225(30) -.20005(26) 1.0 Uiso .0068(10) 4
H2CA .3459(8) -.3648(8) -.2489(6) 1.0 Uani .03755 4
H2CB .2847(8) -.3012(6) -.1879(5) 1.0 Uani .02215 4
C2D .27116(34) -.10099(29) -.20890(24) 1.0 Uiso .0030(9) 4
H2DB .3077(8) -.1314(7) -.1570(6) 1.0 Uani .02499 4
H2DA .3125(8) -.0390(6) -.2169(6) 1.0 Uani .0246 4
C2A .4304(4) -.05581(30) -.35164(26) 1.0 Uiso .0076(10) 4
H2AA .4270(8) -.0848(7) -.4090(6) 1.0 Uani .02702 4
H2AB .3516(8) -.0287(6) -.3506(5) 1.0 Uani .0186 4
C2 .50649(34) -.21338(29) .19379(24) 1.0 Uiso .0066(9) 4
C3B .4433(4) -.33026(32) -.45569(25) 1.0 Uiso .0061(10) 4
H3BA .3742(9) -.3736(7) -.4574(6) 1.0 Uani .03159 4
H3BB .4188(8) -.2804(7) -.4984(6) 1.0 Uani .03046 4
C3C .4232(4) -.37155(32) -.13365(29) 1.0 Uiso .0110(11) 4
H3CA .4933(8) -.3999(7) -.1524(6) 1.0 Uani .02918 4
H3CB .4447(8) -.3290(7) -.0861(6) 1.0 Uani .03297 4
C3D .15821(35) -.08067(30) -.20283(25) 1.0 Uiso .0047(9) 4
H3DB .1188(8) -.1404(7) -.1913(6) 1.0 Uani .03141 4
H3DA .1163(8) -.0593(6) -.2593(6) 1.0 Uani .02814 4
C3 .28260(34) -.25798(29) .16049(24) 1.0 Uiso .0075(9) 4
C3A .5054(4) .01981(32) -.34522(28) 1.0 Uiso .0094(10) 4
H3AA .5842(9) -.0050(8) -.3469(6) 1.0 Uani .0372 4
H3AB .5092(9) .0484(7) -.2878(6) 1.0 Uani .03563 4
C4B .5368(4) -.38070(33) -.47292(28) 1.0 Uiso .0100(10) 4
H4BA .5211(8) -.4117(6) -.5282(6) 1.0 Uani .02844 4
H4BB .5583(10) -.4316(8) -.4304(6) 1.0 Uani .04113 4
H4BC .6049(8) -.3365(7) -.4719(8) 1.0 Uani .04334 4
C4C .3560(4) -.44299(33) -.10558(29) 1.0 Uiso .0098(10) 4
H4CB .3253(12) -.4871(7) -.1504(7) 1.0 Uani .04819 4
H4CC .2870(8) -.4156(7) -.0855(6) 1.0 Uani .0276 4
H4CA .4000(9) -.4774(7) -.0581(6) 1.0 Uani .03359 4
C4D .1485(4) -.01263(32) -.14239(26) 1.0 Uiso .0050(9) 4
H4DA .0680(8) .0046(7) -.1416(6) 1.0 Uani .03123 4
H4DC .1817(8) -.0373(7) -.0859(6) 1.0 Uani .03166 4
H4DB .1934(9) .0436(7) -.1507(6) 1.0 Uani .03479 4
C4 .29562(34) -.23809(28) .00360(24) 1.0 Uiso .0070(9) 4
C4A .4718(5) .0892(4) -.40474(31) 1.0 Uiso .0155(12) 4
H4AC .4683(10) .0642(8) -.4625(7) 1.0 Uani .04584 4
H4AB .3958(9) .1124(8) -.3990(7) 1.0 Uani .04084 4
H4AA .5262(9) .1419(7) -.3987(8) 1.0 Uani .04647 4
C5 .61696(34) -.25620(29) -.01845(24) 1.0 Uiso .0081(10) 4
C6 .64412(35) -.33496(27) .01548(24) 1.0 Uiso .0045(9) 4
H6A .6081(7) -.3540(6) .0648(5) 1.0 Uani .01462 4
C7 .71262(33) -.39004(29) -.01472(23) 1.0 Uiso .0052(9) 4
H7A .7283(7) -.4528(6) .0085(5) 1.0 Uani .01378 4
C8 .7526(4) -.36618(30) -.07870(26) 1.0 Uiso .0103(10) 4
H8A .8049(9) -.4075(7) -.1032(6) 1.0 Uani .03076 4
C9 .7270(4) -.28697(30) -.11380(26) 1.0 Uiso .0073(9) 4
H9A .7567(8) -.2693(6) -.1649(6) 1.0 Uani .02379 4
C10 .65856(33) -.23218(28) -.08285(24) 1.0 Uiso .0048(9) 4
H10A .6371(8) -.1696(6) -.1097(5) 1.0 Uani .02212 4
C11 .26605(33) -.02270(27) .14674(24) 1.0 Uiso .0048(9) 4
C12 .21448(33) .04996(28) .11597(24) 1.0 Uiso .0038(9) 4
H12A .2276(8) .0743(7) .0607(6) 1.0 Uani .02627 4
C13 .14318(34) .09276(29) .15406(23) 1.0 Uiso .0058(9) 4
H13A .1021(8) .1501(7) .1302(6) 1.0 Uani .02701 4
C14 .1240(4) .06118(29) .22337(25) 1.0 Uiso .0086(10) 4
H14A .0676(9) .0951(7) .2529(6) 1.0 Uani .02898 4
C15 .17276(34) -.01170(30) .25480(26) 1.0 Uiso .0072(9) 4
H15A .1571(7) -.0339(6) .3092(5) 1.0 Uani .0206 4
C16 .2459(4) -.05330(30) .21632(25) 1.0 Uiso .0081(10) 4
H16A .2838(8) -.1113(6) .2392(5) 1.0 Uani .02243 4

loop_
_atom_type_symbol
_atom_type_description
_atom_type_scat_source
C C GSAS
H H GSAS
N N GSAS
O O GSAS
P P GSAS
Mo Mo GSAS

loop_
_geom_angle_atom_site_label_1
_geom_angle_atom_site_label_2
_geom_angle_atom_site_label_3
_geom_angle
_geom_angle_site_symmetry_1
_geom_angle_site_symmetry_3
_geom_angle_publ_flag
O8 Mo1 O5 92.7(3) 3_655 . y
O8 Mo1 O6 170.2(3) 3_655 . y
O5 Mo1 O6 86.8(3) . . y
O8 Mo1 O7 88.2(3) 3_655 3_655 y
O5 Mo1 O7 169.6(3) . 3_655 y
O6 Mo1 O7 90.6(3) . 3_655 y
O8 Mo1 Mo1 94.7(3) 3_655 3_655 y
O5 Mo1 Mo1 95.7(3) . 3_655 y
O6 Mo1 Mo1 95.1(3) . 3_655 y
O7 Mo1 Mo1 94.5(3) 3_655 3_655 y
C1 Mo2 C3 86.9(3) . . y
C1 Mo2 C2 93.9(3) . . y
C3 Mo2 C2 94.4(3) . . y
C1 Mo2 C4 89.7(3) . . y
C3 Mo2 C4 90.3(3) . . y
C2 Mo2 C4 174.2(3) . . y
C1 Mo2 P2 175.9(3) . . y
C3 Mo2 P2 95.0(3) . . y
C2 Mo2 P2 89.5(2) . . y
C4 Mo2 P2 86.7(2) . . y
C1 Mo2 P1 98.5(3) . . y
C3 Mo2 P1 173.2(3) . . y
C2 Mo2 P1 89.4(2) . . y
C4 Mo2 P1 85.6(2) . . y
P2 Mo2 P1 79.4(2) . . y
O5 P1 O7 103.4(4) . . y
O5 P1 C5 102.3(4) . . y
O7 P1 C5 101.5(4) . . y
O5 P1 Mo2 113.5(3) . . y
O7 P1 Mo2 111.3(3) . . y
C5 P1 Mo2 123.4(4) . . y
MO2 P2 O6 113.8(3) . . y
MO2 P2 O8 110.6(3) . . y
MO2 P2 C11 122.7(3) . . y
O6 P2 O8 102.8(4) . . y
O6 P2 C11 101.6(4) . . y
O8 P2 C11 103.0(4) . . y
P1 O5 Mo1 116.8(3) . . y
P2 O6 Mo1 116.5(3) . . y
P1 O7 Mo1 117.2(4) . 3_655 y
P2 O8 Mo1 118.68(7) . 3_655 y
O1 C1 Mo2 177.6(5) . . y
O2 C2 Mo2 178.0(5) . . y
O3 C3 Mo2 178.3(5) . . y
O4 C4 Mo2 178.3(5) . . y
P1 C5 C6 121.7(4) . . ?
P1 C5 C10 118.6(4) . . ?
C6 C5 C10 119.6(4) . . ?
C5 C6 H6A 118.7(6) . . ?
C5 C6 C7 120.5(4) . . ?
H6A C6 C7 120.8(6) . . ?
C6 C7 H7A 120.4(6) . . ?
C6 C7 C8 119.5(4) . . ?
H7A C7 C8 119.8(6) . . ?
C7 C8 H8A 120.9(7) . . ?
C7 C8 C9 121.2(5) . . ?
H8A C8 C9 117.9(7) . . ?
C8 C9 H9A 120.9(6) . . ?
C8 C9 C10 118.8(4) . . ?
H9A C9 C10 120.2(6) . . ?
C5 C10 C9 120.4(4) . . ?
C5 C10 H10A 119.6(6) . . ?
C9 C10 H10A 120.0(6) . . ?
C12 C11 C16 119.5(4) . . ?
P2 C11 C12 119.1(4) . . ?
P2 C11 C16 121.4(4) . . ?
C11 C12 H12A 120.7(6) . . ?
C11 C12 C13 120.7(4) . . ?
H12A C12 C13 118.5(6) . . ?
C12 C13 H13A 121.3(7) . . ?
C12 C13 C14 119.0(4) . . ?
H13A C13 C14 119.8(7) . . ?
C13 C14 H14A 118.6(7) . . ?
C13 C14 C15 121.6(4) . . ?
H14A C14 C15 119.8(7) . . ?
C14 C15 H15A 119.7(6) . . ?
C14 C15 C16 118.7(4) . . ?
H15A C15 C16 121.5(6) . . ?
C11 C16 C15 120.5(4) . . ?
C11 C16 H16A 119.4(7) . . ?
C15 C16 H16A 120.1(7) . . ?
C1B N1 C1D 106.3(3) . . ?
C1B N1 C1C 111.2(3) . . ?
C1B N1 C1A 112.0(3) . . ?
C1D N1 C1C 110.2(3) . . ?
C1D N1 C1A 110.6(3) . . ?
C1C N1 C1A 106.6(3) . . ?
N1 C1B H1BA 106.6(6) . . ?
N1 C1B H1BB 107.1(6) . . ?
N1 C1B C2B 116.1(3) . . ?
H1BA C1B H1BB 103.5(8) . . ?
H1BA C1B C2B 112.0(7) . . ?
H1BB C1B C2B 110.7(6) . . ?
N1 C1D H1DB 107.0(6) . . ?
N1 C1D H1DA 106.0(6) . . ?
N1 C1D C2D 116.8(3) . . ?
H1DB C1D H1DA 107.3(8) . . ?
H1DB C1D C2D 110.1(7) . . ?
H1DA C1D C2D 109.1(6) . . ?
N1 C1C H1CA 103.9(6) . . ?
N1 C1C H1CB 107.5(6) . . ?
N1 C1C C2C 116.4(3) . . ?
H1CA C1C H1CB 104.8(8) . . ?
H1CA C1C C2C 111.9(6) . . ?
H1CB C1C C2C 111.5(6) . . ?
N1 C1A H1AA 105.8(6) . . ?
N1 C1A H1AB 107.6(6) . . ?
N1 C1A C2A 115.15(33) . . ?
H1AA C1A H1AB 105.9(8) . . ?
H1AA C1A C2A 109.1(6) . . ?
H1AB C1A C2A 112.6(6) . . ?
C1A C2A H2AA 113.3(7) . . ?
C1A C2A H2AB 111.9(6) . . ?
C1A C2A C3A 111.1(4) . . ?
H2AA C2A H2AB 105.4(8) . . ?
H2AA C2A C3A 108.6(7) . . ?
H2AB C2A C3A 106.1(6) . . ?
C1B C2B H2BA 112.2(7) . . ?
C1B C2B H2BB 111.5(8) . . ?
C1B C2B C3B 110.3(4) . . ?
H2BA C2B H2BB 103.3(9) . . ?
H2BA C2B C3B 108.6(6) . . ?
H2BB C2B C3B 110.7(7) . . ?
C1C C2C H2CA 111.1(8) . . ?
C1C C2C H2CB 111.9(6) . . ?
C1C C2C C3C 108.8(4) . . ?
H2CA C2C H2CB 104.4(9) . . ?
H2CA C2C C3C 109.4(8) . . ?
H2CB C2C C3C 111.3(6) . . ?
C1D C2D H2DB 109.7(6) . . ?
C1D C2D H2DA 109.8(6) . . ?
C1D C2D C3D 110.6(4) . . ?
H2DB C2D H2DA 109.5(8) . . ?
H2DB C2D C3D 109.2(7) . . ?
H2DA C2D C3D 108.0(6) . . ?
C2A C3A H3AA 107.8(7) . . ?
C2A C3A H3AB 108.6(8) . . ?
C2A C3A C4A 112.8(4) . . ?
H3AA C3A H3AB 105.0(9) . . ?
H3AA C3A C4A 113.5(7) . . ?
H3AB C3A C4A 108.8(7) . . ?
C2B C3B H3BA 108.9(7) . . ?
C2B C3B H3BB 109.3(7) . . ?
C2B C3B C4B 110.9(4) . . ?
H3BA C3B H3BB 105.5(8) . . ?
H3BA C3B C4B 109.6(7) . . ?
H3BB C3B C4B 112.4(7) . . ?
C2C C3C H3CA 107.8(6) . . ?
C2C C3C H3CB 109.9(7) . . ?
C2C C3C C4C 112.3(4) . . ?
H3CA C3C H3CB 111.2(9) . . ?
H3CA C3C C4C 109.5(7) . . ?
H3CB C3C C4C 106.2(7) . . ?
C2D C3D H3DB 108.3(7) . . ?
C2D C3D H3DA 109.6(6) . . ?
C2D C3D C4D 112.3(4) . . ?
H3DB C3D H3DA 104.5(8) . . ?
H3DB C3D C4D 111.6(7) . . ?
H3DA C3D C4D 110.3(7) . . ?
C3A C4A H4AC 111.5(8) . . ?
C3A C4A H4AB 110.0(7) . . ?
C3A C4A H4AA 111.1(8) . . ?
H4AC C4A H4AB 107.8(10) . . ?
H4AC C4A H4AA 107.5(12) . . ?
H4AB C4A H4AA 109.0(10) . . ?
C3B C4B H4BA 111.9(7) . . ?
C3B C4B H4BB 111.1(8) . . ?
C3B C4B H4BC 108.9(7) . . ?
H4BA C4B H4BB 107.1(9) . . ?
H4BA C4B H4BC 109.1(10) . . ?
H4BB C4B H4BC 108.7(11) . . ?
C3C C4C H4CB 112.3(8) . . ?
C3C C4C H4CC 110.3(7) . . ?
C3C C4C H4CA 111.1(7) . . ?
H4CB C4C H4CC 105.5(11) . . ?
H4CB C4C H4CA 110.5(10) . . ?
H4CC C4C H4CA 106.9(9) . . ?
C3D C4D H4DA 111.5(7) . . ?
C3D C4D H4DC 109.8(7) . . ?
C3D C4D H4DB 111.5(7) . . ?
H4DA C4D H4DC 108.4(9) . . ?
H4DA C4D H4DB 109.7(9) . . ?
H4DC C4D H4DB 105.8(9) . . ?

loop_
_geom_bond_atom_site_label_1
_geom_bond_atom_site_label_2
_geom_bond_distance
_geom_bond_site_symmetry_2
_geom_bond_publ_flag
Mo1 O8 1.974(7) 3_655 y
Mo1 O5 2.011(7) . y
Mo1 O6 2.016(7) . y
Mo1 O7 2.008(7) 3_655 y
Mo1 Mo1 2.178(8) 3_655 y
Mo2 C1 2.006(6) . y
Mo2 C3 2.004(6) . y
Mo2 C2 2.021(6) . y
Mo2 C4 2.036(6) . y
Mo2 P2 2.509(7) . y
Mo2 P1 2.520(7) . y
P1 O5 1.615(7) . y
P1 O7 1.617(7) . y
P1 C5 1.837(7) . y
P2 O8 1.597(7) . y
P2 O6 1.628(7) . y
P2 C11 1.835(7) . y
O1 C1 1.155(7) . y
O2 C2 1.170(6) . y
O3 C3 1.140(7) . y
O4 C4 1.172(6) . y
O7 Mo1 2.008(7) 3_655 y
O8 Mo1 1.974(7) 3_655 y
C5 C6 1.400(6) . ?
C5 C10 1.396(3) . ?
C6 C7 1.406(6) . ?
C7 C8 1.382(7) . ?
C8 C9 1.411(6) . ?
C9 C10 1.409(6) . ?
C11 C12 1.393(6) . ?
C11 C16 1.399(6) . ?
C12 C13 1.402(6) . ?
C13 C14 1.396(6) . ?
C14 C15 1.385(6) . ?
C15 C16 1.415(7) . ?
N1 C1D 1.518(6) . ?
N1 C1A 1.529(5) . ?
N1 C1C 1.528(5) . ?
N1 C1B 1.519(5) . ?
C1B C2B 1.506(7) . ?
C1D C2D 1.534(6) . ?
C1C C2C 1.513(7) . ?
C1A C2A 1.515(6) . ?
C2D C3D 1.518(6) . ?
C2C C3C 1.528(7) . ?
C2B C3B 1.549(7) . ?
C2A C3A 1.528(7) . ?
C3D C4D 1.541(7) . ?
C3A C4A 1.542(7) . ?
C3C C4C 1.550(7) . ?
C3B C4B 1.518(7) . ?
C1B H1BA 1.105(12) . .
C1B H1BB 1.104(12) . .
C1D H1DB 1.091(12) . .
C1D H1DA 1.089(10) . .
C1C H1CA 1.118(11) . .
C1C H1CB 1.113(11) . .
C1A H1AA 1.112(12) . .
C1A H1AB 1.124(13) . .
C2B H2BA 1.120(11) . .
C2B H2BB 1.065(16) . .
C2C H2CA 1.098(12) . .
C2C H2CB 1.126(12) . .
C2D H2DB 1.089(12) . .
C2D H2DA 1.132(13) . .
C2A H2AA 1.121(13) . .
C2A H2AB 1.109(12) . .
C3B H3BA 1.121(14) . .
C3B H3BB 1.108(13) . .
C3C H3CA 1.109(13) . .
C3C H3CB 1.087(14) . .
C3D H3DB 1.103(13) . .
C3D H3DA 1.125(12) . .
C3A H3AA 1.097(15) . .
C3A H3AB 1.119(14) . .
C4B H4BA 1.096(13) . .
C4B H4BB 1.111(13) . .
C4B H4BC 1.120(13) . .
C4C H4CB 1.090(15) . .
C4C H4CC 1.101(13) . .
C4C H4CA 1.092(12) . .
C4D H4DA 1.079(12) . .
C4D H4DC 1.109(13) . .
C4D H4DB 1.080(14) . .
C4A H4AC 1.103(15) . .
C4A H4AB 1.069(15) . .
C4A H4AA 1.082(15) . .
C6 H6A 1.103(11) . .
C7 H7A 1.077(11) . .
C8 H8A 1.079(14) . .
C9 H9A 1.084(13) . .
C10 H10A 1.110(11) . .
C12 H12A 1.100(12) . .
C13 H13A 1.099(12) . .
C14 H14A 1.103(14) . .
C15 H15A 1.085(12) . .
C16 H16A 1.086(12) . .
